data_2012318
loop_
_publ_author_name
'Batsanov, Andrei S.'
'Perepichka, Igor F.'
'Bryce, Martin R.'
'Howard, Judith A. K.'

_publ_section_title
;
 Cocrystals of 2-(2,4,5,7-tetranitrofluoren-9-ylidene)propanedinitrile
 and 2,4,5,7-tetranitrofluoren-9-one with chlorobenzene
;
_journal_issue 11
_journal_name_full 'Acta Crystallographica Section C'
_journal_page_first 1299
_journal_page_last 1302
_journal_paper_doi 10.1107/S0108270101011556
_journal_volume 57
_journal_year 2001
_chemical_formula_iupac 'C16 H4 N6 O8 , C6 H5 Cl'
_chemical_formula_moiety 'C16 H4 N6 O8 , C6 H5 Cl'
_chemical_formula_sum 'C22 H9 Cl N6 O8'
_chemical_formula_weight 520.80
_chemical_name_systematic
;2-(2,4,5,7-tetranitrofluorene-9-ylidene)propanedinitrile chlorobenzene
 solvate
;
_space_group_IT_number 14
_symmetry_cell_setting monoclinic
_symmetry_space_group_name_Hall '-P 2ybc'
_symmetry_space_group_name_H-M 'P 1 21/c 1'
_audit_creation_method SHELXL97
_cell_angle_alpha 90
_cell_angle_beta 118.330(10)
_cell_angle_gamma 90
_cell_formula_units_Z 4
_cell_length_a 16.823(2)
_cell_length_b 8.360(6)
_cell_length_c 17.461(3)
_cell_measurement_reflns_used 512
_cell_measurement_temperature 150(2)
_cell_measurement_theta_max 20
_cell_measurement_theta_min 12
_cell_volume 2161.6(16)
_computing_cell_refinement SMART
_computing_data_collection 'SMART (Siemens, 1995)'
_computing_data_reduction 'SAINT (Siemens, 1995)'
_computing_molecular_graphics 'SHELXTL (Siemens, 1995)'
_computing_publication_material SHELXTL
_computing_structure_refinement 'SHELXL97 (Sheldrick, 1997)'
_computing_structure_solution 'SHELXS86 (Sheldrick, 1990)'
_diffrn_ambient_temperature 150(2)
_diffrn_detector_area_resol_mean 8
_diffrn_measured_fraction_theta_full 1.00
_diffrn_measured_fraction_theta_max 1.00
_diffrn_measurement_device_type 'Siemens SMART 1K CCD area-detector'
_diffrn_measurement_method '\w scans'
_diffrn_radiation_monochromator graphite
_diffrn_radiation_source 'fine-focus sealed tube'
_diffrn_radiation_type MoK\a
_diffrn_radiation_wavelength .71073
_diffrn_reflns_av_R_equivalents .034
_diffrn_reflns_av_sigmaI/netI .023
_diffrn_reflns_limit_h_max 20
_diffrn_reflns_limit_h_min -21
_diffrn_reflns_limit_k_max 10
_diffrn_reflns_limit_k_min -10
_diffrn_reflns_limit_l_max 22
_diffrn_reflns_limit_l_min -22
_diffrn_reflns_number 22991
_diffrn_reflns_theta_full 27.50
_diffrn_reflns_theta_max 27.50
_diffrn_reflns_theta_min 1.38
_diffrn_standards_decay_% 0
_diffrn_standards_interval_count 0
_diffrn_standards_interval_time 0
_diffrn_standards_number 0
_exptl_absorpt_coefficient_mu .243
_exptl_absorpt_correction_type none
_exptl_crystal_colour yellow
_exptl_crystal_density_diffrn 1.600
_exptl_crystal_density_meas ?
_exptl_crystal_density_method 'not measured'
_exptl_crystal_description prism
_exptl_crystal_F_000 1056
_exptl_crystal_size_max .28
_exptl_crystal_size_mid .22
_exptl_crystal_size_min .18
_refine_diff_density_max .30
_refine_diff_density_min -.54
_refine_ls_extinction_method none
_refine_ls_goodness_of_fit_ref 1.102
_refine_ls_hydrogen_treatment refall
_refine_ls_matrix_type full
_refine_ls_number_parameters 370
_refine_ls_number_reflns 4962
_refine_ls_number_restraints 0
_refine_ls_restrained_S_all 1.102
_refine_ls_R_factor_all .050
_refine_ls_R_factor_gt .038
_refine_ls_shift/su_max <0.001
_refine_ls_shift/su_mean .000
_refine_ls_structure_factor_coef Fsqd
_refine_ls_weighting_details 'calc w = 1/[\s^2^(Fo^2^)+(0.0297P)^2^+1.4795P] where P=(Fo^2^+2Fc^2^)/3'
_refine_ls_weighting_scheme calc
_refine_ls_wR_factor_ref .092
_reflns_number_gt 4169
_reflns_number_total 4962
_reflns_threshold_expression I>2\s(I)
_cod_data_source_file gg1068.cif
_cod_data_source_block I
_cod_depositor_comments
;
The following automatic conversions were performed:
'_symmetry_cell_setting' value 'Monoclinic' changed to 'monoclinic'
according to '/home/saulius/struct/CIF-dictionaries/cif_core.dic'
dictionary named 'cif_core.dic' version 2.4.1 from 2010-06-29.

Automatic conversion script
Id: cif_fix_enum 1527 2010-12-29 10:47:43Z saulius 

The following automatic conversions were performed:

'_symmetry_cell_setting' value 'Monoclinic' changed to 'monoclinic'
according to /home/saulius/struct/CIF-dictionaries/cif_core.dic
dictionary named 'cif_core.dic' version 2.4.1 from 2010-06-29.

Automatic conversion script
Id: cif_fix_values 1715 2011-07-08 13:25:40Z adriana 

The following automatic conversions were performed:

'_exptl_crystal_density_meas' value 'not measured' was changed to '?'
- the value is perceived as not measured.

Automatic conversion script
Id: cif_fix_values 3008 2015-01-20 13:52:24Z robertas 
;
_cod_original_sg_symbol_H-M 'P 21/c'
_cod_database_code 2012318
_cod_database_fobs_code 2012318

loop_
_symmetry_equiv_pos_as_xyz
'x, y, z'
'-x, y+1/2, -z+1/2'
'-x, -y, -z'
'x, -y-1/2, z-1/2'

loop_
_atom_site_label
_atom_site_fract_x
_atom_site_fract_y
_atom_site_fract_z
_atom_site_U_iso_or_equiv
_atom_site_adp_type
_atom_site_calc_flag
_atom_site_refinement_flags
_atom_site_occupancy
_atom_site_disorder_assembly
_atom_site_disorder_group
_atom_site_type_symbol
C1 .23854(11) -.19503(19) .34253(10) .0212(3) Uani d . 1 . . C
H1 .1855(13) -.230(2) .3425(12) .024(5) Uiso d . 1 . . H
C2 .32228(11) -.24500(19) .40781(10) .0221(3) Uani d . 1 . . C
C3 .40327(11) -.18737(19) .41742(10) .0219(3) Uani d . 1 . . C
H3 .4602(13) -.218(2) .4659(12) .024(5) Uiso d . 1 . . H
C4 .40084(10) -.07805(18) .35642(9) .0196(3) Uani d . 1 . . C
C5 .34500(10) .11195(18) .16181(10) .0182(3) Uani d . 1 . . C
C6 .30495(11) .20857(18) .08858(10) .0195(3) Uani d . 1 . . C
H6 .3387(12) .248(2) .0629(12) .023(5) Uiso d . 1 . . H
C7 .21337(11) .23966(18) .05338(9) .0202(3) Uani d . 1 . . C
C8 .15945(11) .17234(19) .08505(10) .0204(3) Uani d . 1 . . C
H8 .0965(13) .193(2) .0568(12) .023(5) Uiso d . 1 . . H
C9 .16176(10) -.01653(18) .20435(9) .0187(3) Uani d . 1 . . C
C10 .23862(10) -.09306(18) .27946(10) .0190(3) Uani d . 1 . . C
C11 .32020(10) -.03994(17) .28250(9) .0179(3) Uani d . 1 . . C
C12 .29654(10) .05363(17) .20241(9) .0174(3) Uani d . 1 . . C
C13 .20180(10) .07749(18) .15932(10) .0184(3) Uani d . 1 . . C
C14 .07282(11) -.03101(19) .18105(10) .0220(3) Uani d . 1 . . C
C15 .03905(11) -.1325(2) .22607(11) .0273(4) Uani d . 1 . . C
C16 .00240(11) .0503(2) .10676(11) .0240(3) Uani d . 1 . . C
N2 .32456(11) -.35946(17) .47329(9) .0282(3) Uani d . 1 . . N
N4 .48503(9) .01231(17) .38111(8) .0229(3) Uani d . 1 . . N
N5 .43829(9) .06086(16) .18837(8) .0196(3) Uani d . 1 . . N
N7 .17001(9) .34439(17) -.02414(8) .0244(3) Uani d . 1 . . N
N15 .00956(11) -.2142(2) .25905(11) .0405(4) Uani d . 1 . . N
N16 -.05422(10) .1107(2) .04664(10) .0330(3) Uani d . 1 . . N
O1 .25449(10) -.38247(17) .47685(9) .0404(3) Uani d . 1 . . O
O2 .39689(9) -.42598(17) .51972(9) .0421(3) Uani d . 1 . . O
O3 .55675(8) -.04650(15) .43572(8) .0301(3) Uani d . 1 . . O
O4 .47786(8) .14739(14) .35047(8) .0297(3) Uani d . 1 . . O
O5 .46121(8) -.07217(14) .22242(8) .0263(3) Uani d . 1 . . O
O6 .48590(7) .14971(14) .17174(7) .0256(3) Uani d . 1 . . O
O7 .21897(9) .41470(16) -.04710(8) .0321(3) Uani d . 1 . . O
O8 .08731(8) .35537(18) -.06039(8) .0380(3) Uani d . 1 . . O
Cl .24376(4) .32680(6) .33292(3) .04034(13) Uani d . 1 . . Cl
C21 .23139(12) .4516(2) .24742(11) .0272(4) Uani d . 1 . . C
C22 .30763(12) .4980(2) .24204(11) .0272(4) Uani d . 1 . . C
H22 .3672(14) .463(3) .2850(13) .035(5) Uiso d . 1 . . H
C23 .29692(12) .5967(2) .17370(12) .0286(4) Uani d . 1 . . C
H23 .3485(14) .631(3) .1685(13) .037(6) Uiso d . 1 . . H
C24 .21124(13) .6465(2) .11179(12) .0297(4) Uani d . 1 . . C
H24 .2054(15) .714(3) .0660(15) .044(6) Uiso d . 1 . . H
C25 .13567(12) .5974(2) .11843(12) .0309(4) Uani d . 1 . . C
H25 .0760(15) .629(3) .0760(14) .039(6) Uiso d . 1 . . H
C26 .14494(12) .4998(2) .18646(12) .0302(4) Uani d . 1 . . C
H26 .0942(14) .468(3) .1921(13) .036(5) Uiso d . 1 . . H

loop_
_atom_site_aniso_label
_atom_site_aniso_U_11
_atom_site_aniso_U_22
_atom_site_aniso_U_33
_atom_site_aniso_U_12
_atom_site_aniso_U_13
_atom_site_aniso_U_23
C1 .0255(8) .0198(7) .0222(7) .0001(6) .0146(7) -.0014(6)
C2 .0326(9) .0182(7) .0170(7) .0019(6) .0130(7) .0000(6)
C3 .0262(8) .0195(7) .0171(7) .0033(6) .0079(6) -.0021(6)
C4 .0208(7) .0192(7) .0182(7) .0009(6) .0088(6) -.0037(6)
C5 .0183(7) .0164(7) .0198(7) -.0004(6) .0089(6) -.0031(6)
C6 .0224(8) .0180(7) .0198(7) -.0022(6) .0114(6) -.0014(6)
C7 .0248(8) .0184(7) .0154(7) .0012(6) .0079(6) .0000(6)
C8 .0192(8) .0203(7) .0196(7) .0010(6) .0076(6) -.0013(6)
C9 .0215(8) .0165(7) .0189(7) .0017(6) .0102(6) -.0009(6)
C10 .0214(7) .0171(7) .0191(7) .0021(6) .0101(6) -.0023(6)
C11 .0218(8) .0152(7) .0170(7) .0023(6) .0094(6) -.0024(5)
C12 .0197(7) .0151(7) .0170(7) .0001(6) .0084(6) -.0031(5)
C13 .0196(7) .0171(7) .0194(7) .0008(6) .0100(6) -.0019(6)
C14 .0222(8) .0239(8) .0222(7) .0008(6) .0123(6) -.0018(6)
C15 .0207(8) .0341(9) .0278(8) .0016(7) .0121(7) .0012(7)
C16 .0200(8) .0282(8) .0273(8) -.0002(7) .0141(7) -.0017(7)
N2 .0400(9) .0235(7) .0214(7) .0015(6) .0149(6) .0022(6)
N4 .0219(7) .0250(7) .0193(6) -.0006(5) .0078(5) -.0056(5)
N5 .0188(6) .0211(6) .0185(6) -.0005(5) .0086(5) -.0026(5)
N7 .0272(7) .0253(7) .0193(6) .0025(6) .0098(6) .0028(5)
N15 .0294(8) .0530(11) .0433(9) -.0012(8) .0208(8) .0118(8)
N16 .0235(7) .0416(9) .0314(8) .0052(7) .0110(6) .0041(7)
O1 .0506(8) .0397(8) .0462(8) .0086(7) .0355(7) .0155(6)
O2 .0388(8) .0428(8) .0315(7) .0016(6) .0060(6) .0177(6)
O3 .0196(6) .0343(7) .0264(6) .0038(5) .0028(5) -.0046(5)
O4 .0301(6) .0249(6) .0291(6) -.0057(5) .0101(5) -.0011(5)
O5 .0276(6) .0224(6) .0316(6) .0072(5) .0164(5) .0056(5)
O6 .0207(6) .0271(6) .0299(6) -.0045(5) .0128(5) .0006(5)
O7 .0359(7) .0346(7) .0297(6) .0012(6) .0188(6) .0104(5)
O8 .0254(7) .0503(8) .0308(7) .0065(6) .0072(5) .0146(6)
Cl .0638(3) .0312(2) .0334(2) -.0042(2) .0291(2) -.00185(19)
C21 .0376(10) .0209(8) .0265(8) -.0018(7) .0180(7) -.0042(6)
C22 .0250(9) .0242(8) .0298(9) .0002(7) .0108(7) -.0061(7)
C23 .0284(9) .0263(9) .0363(9) -.0027(7) .0197(8) -.0041(7)
C24 .0352(10) .0239(8) .0309(9) .0022(7) .0165(8) -.0012(7)
C25 .0249(9) .0292(9) .0353(9) .0046(7) .0116(8) -.0049(8)
C26 .0286(9) .0281(9) .0399(10) -.0043(7) .0211(8) -.0084(8)

loop_
_atom_type_symbol
_atom_type_description
_atom_type_scat_dispersion_real
_atom_type_scat_dispersion_imag
_atom_type_scat_source
C C .0033 .0016 'International Tables Vol C Tables 4.2.6.8 and 6.1.1.4'
H H .0000 .0000 'International Tables Vol C Tables 4.2.6.8 and 6.1.1.4'
N N .0061 .0033 'International Tables Vol C Tables 4.2.6.8 and 6.1.1.4'
O O .0106 .0060 'International Tables Vol C Tables 4.2.6.8 and 6.1.1.4'
Cl Cl .1484 .1585 'International Tables Vol C Tables 4.2.6.8 and 6.1.1.4'

loop_
_geom_angle_atom_site_label_1
_geom_angle_atom_site_label_2
_geom_angle_atom_site_label_3
_geom_angle
_geom_angle_publ_flag
C2 C1 C10 116.82(15) ?
C2 C1 H1 119.9(11) ?
C10 C1 H1 123.3(11) ?
C3 C2 C1 123.58(15) ?
C3 C2 N2 118.10(14) ?
C1 C2 N2 118.24(15) ?
C2 C3 C4 117.97(15) ?
C2 C3 H3 121.7(11) ?
C4 C3 H3 120.3(11) ?
C3 C4 N4 115.93(14) yes
C11 C4 N4 122.00(14) yes
C3 C4 C11 121.43(15) yes
C6 C5 N5 115.98(13) yes
C12 C5 N5 122.00(13) yes
C6 C5 C12 121.71(14) yes
C7 C6 C5 118.01(14) ?
C7 C6 H6 121.5(11) ?
C5 C6 H6 120.5(11) ?
C6 C7 C8 123.18(14) ?
C6 C7 N7 118.55(14) ?
C8 C7 N7 118.22(14) ?
C7 C8 C13 117.39(14) ?
C7 C8 H8 119.9(11) ?
C13 C8 H8 122.7(11) ?
C14 C9 C10 127.04(14) ?
C14 C9 C13 127.07(14) ?
C10 C9 C13 105.88(13) ?
C1 C10 C11 121.70(14) ?
C1 C10 C9 129.54(14) ?
C11 C10 C9 108.69(13) ?
C4 C11 C10 117.50(14) ?
C4 C11 C12 134.53(14) ?
C10 C11 C12 107.93(13) ?
C5 C12 C13 117.48(13) ?
C5 C12 C11 134.62(14) ?
C13 C12 C11 107.82(13) ?
C8 C13 C12 121.59(14) ?
C8 C13 C9 129.48(14) ?
C12 C13 C9 108.89(13) ?
C9 C14 C15 123.50(15) ?
C9 C14 C16 123.00(15) ?
C15 C14 C16 113.47(14) ?
N15 C15 C14 177.56(19) ?
N16 C16 C14 178.05(19) ?
O1 N2 O2 124.80(15) ?
O1 N2 C2 117.96(14) ?
O2 N2 C2 117.24(15) ?
O4 N4 O3 124.14(14) ?
O4 N4 C4 117.36(13) ?
O3 N4 C4 118.25(14) ?
O6 N5 O5 124.85(13) ?
O6 N5 C5 117.94(13) ?
O5 N5 C5 117.12(13) ?
O7 N7 O8 124.68(14) ?
O7 N7 C7 117.85(13) ?
O8 N7 C7 117.46(14) ?
C22 C21 C26 122.09(16) yes
C22 C21 Cl 119.06(14) ?
C26 C21 Cl 118.85(14) ?
C21 C22 C23 118.53(16) ?
C21 C22 H22 120.9(12) ?
C23 C22 H22 120.6(12) ?
C22 C23 C24 120.55(17) ?
C22 C23 H23 120.3(13) ?
C24 C23 H23 119.2(13) ?
C25 C24 C23 119.78(17) ?
C25 C24 H24 120.9(13) ?
C23 C24 H24 119.3(13) ?
C26 C25 C24 120.58(17) ?
C26 C25 H25 118.4(13) ?
C24 C25 H25 121.1(13) ?
C25 C26 C21 118.47(17) ?
C25 C26 H26 121.1(13) ?
C21 C26 H26 120.4(13) ?

loop_
_geom_bond_atom_site_label_1
_geom_bond_atom_site_label_2
_geom_bond_site_symmetry_2
_geom_bond_distance
_geom_bond_publ_flag
C1 C2 . 1.391(2) yes
C1 C10 . 1.393(2) yes
C1 H1 . .940(19) ?
C2 C3 . 1.378(2) yes
C2 N2 . 1.477(2) yes
C3 C4 . 1.389(2) yes
C3 H3 . .964(19) ?
C4 N4 . 1.478(2) yes
C4 C11 . 1.395(2) yes
C5 C6 . 1.387(2) yes
C5 C12 . 1.398(2) yes
C5 N5 . 1.4730(19) yes
C6 C7 . 1.386(2) yes
C6 H6 . .935(19) ?
C7 N7 . 1.481(2) yes
C7 C8 . 1.386(2) yes
C8 C13 . 1.393(2) yes
C8 H8 . .949(19) ?
C9 C10 . 1.480(2) yes
C9 C13 . 1.481(2) yes
C9 C14 . 1.357(2) yes
C10 C11 . 1.419(2) yes
C11 C12 . 1.482(2) yes
C12 C13 . 1.417(2) yes
C14 C15 . 1.444(2) yes
C14 C16 . 1.446(2) yes
C15 N15 . 1.147(2) yes
C16 N16 . 1.147(2) yes
N2 O1 . 1.225(2) ?
N2 O2 . 1.229(2) ?
N4 O4 . 1.231(2) ?
N4 O3 . 1.2307(17) ?
N5 O6 . 1.2241(17) ?
N5 O5 . 1.2334(19) ?
N7 O7 . 1.2240(18) ?
N7 O8 . 1.2284(18) ?
Cl C21 . 1.7508(18) yes
C21 C22 . 1.385(2) ?
C21 C26 . 1.394(3) ?
C22 C23 . 1.390(3) ?
C22 H22 . .97(2) ?
C23 C24 . 1.393(3) ?
C23 H23 . .96(2) ?
C24 C25 . 1.392(3) ?
C24 H24 . .94(2) ?
C25 C26 . 1.387(3) ?
C25 H25 . .96(2) ?
C26 H26 . .94(2) ?

loop_
_cod_related_entry_id
_cod_related_entry_database
_cod_related_entry_code
1 ChemSpider 21135080
